data_4020352
loop_
_publ_author_name
'Michael J. Hall'
'Shane O. McDonnell'
'John Killoran'
'Donal F. O'Shea'

_journal_name_full 'Journal of Organic Chemistry'
_journal_page_first 5571
_journal_page_last 5578
_journal_paper_doi 10.1021/jo050696k
_journal_volume 70
_journal_year 2005
_chemical_formula_moiety 'C33 H25 N3 O, C H Cl3'
_chemical_formula_sum 'C34 H26 Cl3 N3 O'
_chemical_formula_weight 598.93
_space_group_IT_number 14
_symmetry_cell_setting monoclinic
_symmetry_space_group_name_Hall '-P 2yn'
_symmetry_space_group_name_H-M 'P 1 21/n 1'
_cell_angle_alpha 90.00
_cell_angle_beta 103.629(4)
_cell_angle_gamma 90.00
_cell_formula_units_Z 4
_cell_length_a 17.506(4)
_cell_length_b 6.9612(16)
_cell_length_c 24.205(5)
_cell_measurement_temperature 105(2)
_cell_volume 2866.7(11)
_diffrn_ambient_temperature 100(2)
_exptl_crystal_density_diffrn 1.388
_cod_depositor_comments
;
The following automatic conversions were performed:
'_symmetry_cell_setting' value 'Monoclinic' changed to 'monoclinic'
according to '/home/saulius/struct/CIF-dictionaries/cif_core.dic'
dictionary named 'cif_core.dic' version 2.4.1 from 2010-06-29.

Automatic conversion script
Id: cif_fix_enum 1527 2010-12-29 10:47:43Z saulius 
;
_cod_original_sg_symbol_H-M 'P 21/n'
_cod_original_formula_sum 'C34 H26 N3 O Cl3'
_cod_database_code 4020352

loop_
_symmetry_equiv_pos_as_xyz
'x, y, z'
'-x+1/2, y+1/2, -z+1/2'
'-x, -y, -z'
'x-1/2, -y-1/2, z-1/2'

loop_
_atom_site_label
_atom_site_type_symbol
_atom_site_fract_x
_atom_site_fract_y
_atom_site_fract_z
_atom_site_U_iso_or_equiv
_atom_site_adp_type
_atom_site_occupancy
_atom_site_symmetry_multiplicity
_atom_site_calc_flag
_atom_site_refinement_flags
_atom_site_disorder_assembly
_atom_site_disorder_group
N1 N 0.5824(2) 0.7609(5) 0.06630(15) 0.0255(9) Uani 1 1 d . . .
C1 C 0.5671(3) 0.7792(6) 0.11774(18) 0.0249(11) Uani 1 1 d . . .
N2 N 0.4930(2) 0.8030(5) 0.12760(15) 0.0247(9) Uani 1 1 d . . .
H1N2 H 0.4489 0.8074 0.1011 0.030 Uiso 0.67(6) 1 calc PR . .
C2 C 0.6226(3) 0.7821(6) 0.17177(18) 0.0228(11) Uani 1 1 d . . .
C5 C 0.7081(3) 0.7655(6) 0.18253(17) 0.0224(11) Uani 1 1 d . . .
C6 C 0.7549(3) 0.8325(6) 0.23374(18) 0.0255(11) Uani 1 1 d . . .
H6 H 0.7305 0.8878 0.2611 0.031 Uiso 1 1 calc R . .
C7 C 0.8362(3) 0.8204(6) 0.24574(19) 0.0280(11) Uani 1 1 d . . .
H7 H 0.8669 0.8650 0.2811 0.034 Uiso 1 1 calc R . .
C8 C 0.8723(3) 0.7422(6) 0.20548(19) 0.0277(11) Uani 1 1 d . . .
O O 0.95202(19) 0.7279(5) 0.21143(13) 0.0375(9) Uani 1 1 d . . .
C11 C 1.0013(3) 0.7919(7) 0.2636(2) 0.0376(13) Uani 1 1 d . . .
H11A H 0.9890 0.9259 0.2703 0.056 Uiso 1 1 calc R . .
H11B H 1.0565 0.7820 0.2617 0.056 Uiso 1 1 calc R . .
H11C H 0.9925 0.7117 0.2948 0.056 Uiso 1 1 calc R . .
C9 C 0.8266(3) 0.6741(6) 0.15447(19) 0.0285(11) Uani 1 1 d . . .
H9 H 0.8511 0.6189 0.1272 0.034 Uiso 1 1 calc R . .
C10 C 0.7463(3) 0.6860(6) 0.14326(19) 0.0271(11) Uani 1 1 d . . .
H10 H 0.7158 0.6392 0.1080 0.033 Uiso 1 1 calc R . .
C3 C 0.5780(3) 0.8054(6) 0.21190(18) 0.0261(11) Uani 1 1 d . . .
H3 H 0.5982 0.8115 0.2519 0.031 Uiso 1 1 calc R . .
C4 C 0.4983(3) 0.8185(6) 0.18361(18) 0.0238(11) Uani 1 1 d . . .
C12 C 0.4294(3) 0.8401(6) 0.20687(19) 0.0292(12) Uani 1 1 d . . .
C13 C 0.3599(3) 0.9142(7) 0.1733(2) 0.0349(12) Uani 1 1 d . . .
H13 H 0.3574 0.9508 0.1351 0.042 Uiso 1 1 calc R . .
C14 C 0.2945(3) 0.9344(8) 0.1957(2) 0.0466(15) Uani 1 1 d . . .
H14 H 0.2477 0.9881 0.1728 0.056 Uiso 1 1 calc R . .
C15 C 0.2959(3) 0.8782(9) 0.2503(3) 0.0552(16) Uani 1 1 d . . .
H15 H 0.2505 0.8905 0.2651 0.066 Uiso 1 1 calc R . .
C16 C 0.3649(4) 0.8033(9) 0.2834(2) 0.0581(17) Uani 1 1 d . . .
H16 H 0.3666 0.7630 0.3212 0.070 Uiso 1 1 calc R . .
C17 C 0.4306(3) 0.7866(8) 0.2625(2) 0.0415(13) Uani 1 1 d . . .
H17 H 0.4777 0.7378 0.2862 0.050 Uiso 1 1 calc R . .
C18 C 0.5266(3) 0.7546(6) 0.01930(18) 0.0241(11) Uani 1 1 d . . .
N3 N 0.4460(2) 0.7605(5) 0.01646(15) 0.0247(9) Uani 1 1 d . . .
H1N3 H 0.4235 0.7708 0.0452 0.030 Uiso 0.33(6) 1 calc PR . .
C19 C 0.5394(3) 0.7363(6) -0.03794(17) 0.0238(11) Uani 1 1 d . . .
C22 C 0.6148(3) 0.7181(6) -0.05358(18) 0.0247(11) Uani 1 1 d . . .
C23 C 0.6830(3) 0.8053(7) -0.0220(2) 0.0314(12) Uani 1 1 d . . .
H23 H 0.6807 0.8796 0.0105 0.038 Uiso 1 1 calc R . .
C24 C 0.7534(3) 0.7854(7) -0.0372(2) 0.0389(13) Uani 1 1 d . . .
H24 H 0.7993 0.8450 -0.0150 0.047 Uiso 1 1 calc R . .
C25 C 0.7579(3) 0.6791(8) -0.0845(2) 0.0423(14) Uani 1 1 d . . .
H25 H 0.8067 0.6660 -0.0949 0.051 Uiso 1 1 calc R . .
C26 C 0.6913(3) 0.5921(7) -0.1165(2) 0.0350(12) Uani 1 1 d . . .
H26 H 0.6941 0.5184 -0.1490 0.042 Uiso 1 1 calc R . .
C27 C 0.6207(3) 0.6123(7) -0.10121(19) 0.0304(12) Uani 1 1 d . . .
H27 H 0.5750 0.5527 -0.1237 0.037 Uiso 1 1 calc R . .
C20 C 0.4657(3) 0.7327(6) -0.07300(18) 0.0241(11) Uani 1 1 d . . .
H20 H 0.4536 0.7220 -0.1133 0.029 Uiso 1 1 calc R . .
C21 C 0.4098(3) 0.7477(6) -0.03834(18) 0.0233(11) Uani 1 1 d . . .
C28 C 0.3241(3) 0.7530(6) -0.05705(18) 0.0244(11) Uani 1 1 d . . .
C29 C 0.2774(3) 0.7063(7) -0.0200(2) 0.0317(12) Uani 1 1 d . . .
H29 H 0.3012 0.6648 0.0175 0.038 Uiso 1 1 calc R . .
C30 C 0.1964(3) 0.7194(7) -0.0370(2) 0.0362(13) Uani 1 1 d . . .
H30 H 0.1648 0.6854 -0.0116 0.043 Uiso 1 1 calc R . .
C31 C 0.1617(3) 0.7823(7) -0.0915(2) 0.0356(13) Uani 1 1 d . . .
H31 H 0.1062 0.7947 -0.1032 0.043 Uiso 1 1 calc R . .
C32 C 0.2079(3) 0.8271(7) -0.1287(2) 0.0318(12) Uani 1 1 d . . .
H32 H 0.1839 0.8691 -0.1662 0.038 Uiso 1 1 calc R . .
C33 C 0.2884(3) 0.8114(6) -0.11192(18) 0.0274(11) Uani 1 1 d . . .
H33 H 0.3197 0.8405 -0.1380 0.033 Uiso 1 1 calc R . .
Cl1A Cl 0.1250(3) 0.7478(7) 0.1320(2) 0.1005(15) Uani 0.606(5) 1 d P A 1
Cl2A Cl -0.0226(3) 0.8654(10) 0.0585(3) 0.206(4) Uani 0.606(5) 1 d P A 1
Cl3A Cl 0.0149(2) 0.4789(7) 0.07488(14) 0.1049(17) Uani 0.606(5) 1 d P A 1
C34A C 0.0302(8) 0.684(2) 0.1074(6) 0.085(4) Uiso 0.606(5) 1 d P A 1
H34A H 0.0055 0.6776 0.1407 0.102 Uiso 0.606(5) 1 calc PR A 1
Cl1B Cl 0.1018(8) 0.711(3) 0.1196(10) 0.356(15) Uani 0.394(5) 1 d P A 2
Cl2B Cl -0.0342(4) 0.6792(15) 0.0480(3) 0.145(4) Uani 0.394(5) 1 d P A 2
Cl3B Cl 0.0440(4) 1.0225(10) 0.0815(3) 0.125(3) Uani 0.394(5) 1 d P A 2
C34B C 0.0238(8) 0.791(2) 0.1027(6) 0.034(3) Uiso 0.394(5) 1 d P A 2
H34B H -0.0013 0.7967 0.1357 0.041 Uiso 0.394(5) 1 calc PR A 2

loop_
_atom_site_aniso_label
_atom_site_aniso_U_11
_atom_site_aniso_U_22
_atom_site_aniso_U_33
_atom_site_aniso_U_23
_atom_site_aniso_U_13
_atom_site_aniso_U_12
N1 0.031(2) 0.017(2) 0.027(2) 0.0002(17) 0.0047(19) 0.0005(17)
C1 0.035(3) 0.016(3) 0.024(3) -0.001(2) 0.008(2) 0.000(2)
N2 0.028(2) 0.023(2) 0.022(2) -0.0006(17) 0.0050(17) -0.0040(17)
C2 0.032(3) 0.012(2) 0.023(3) -0.0009(19) 0.005(2) -0.002(2)
C5 0.030(3) 0.014(2) 0.021(2) 0.0010(19) 0.002(2) -0.001(2)
C6 0.033(3) 0.021(3) 0.022(3) 0.002(2) 0.005(2) 0.001(2)
C7 0.034(3) 0.022(3) 0.024(3) 0.002(2) -0.003(2) -0.001(2)
C8 0.026(3) 0.022(3) 0.035(3) 0.002(2) 0.006(2) 0.001(2)
O 0.034(2) 0.044(2) 0.0330(19) -0.0055(16) 0.0031(16) 0.0022(16)
C11 0.035(3) 0.036(3) 0.036(3) -0.004(2) -0.004(2) 0.000(2)
C9 0.032(3) 0.024(3) 0.027(3) -0.007(2) 0.004(2) 0.003(2)
C10 0.032(3) 0.023(3) 0.023(3) 0.000(2) 0.000(2) -0.002(2)
C3 0.040(3) 0.018(3) 0.019(2) -0.001(2) 0.003(2) 0.000(2)
C4 0.034(3) 0.016(2) 0.021(3) 0.0015(19) 0.006(2) -0.001(2)
C12 0.038(3) 0.019(3) 0.032(3) -0.006(2) 0.011(2) -0.001(2)
C13 0.040(3) 0.028(3) 0.038(3) 0.000(2) 0.013(3) 0.000(2)
C14 0.039(3) 0.046(4) 0.058(4) 0.000(3) 0.019(3) 0.003(3)
C15 0.053(4) 0.062(4) 0.061(4) 0.002(3) 0.033(3) 0.008(3)
C16 0.068(4) 0.070(5) 0.045(3) 0.001(3) 0.032(3) -0.001(4)
C17 0.044(3) 0.048(3) 0.034(3) -0.004(3) 0.013(3) -0.003(3)
C18 0.030(3) 0.017(3) 0.023(3) 0.001(2) 0.001(2) -0.001(2)
N3 0.031(2) 0.017(2) 0.024(2) -0.0006(17) 0.0033(18) -0.0011(17)
C19 0.035(3) 0.015(2) 0.020(2) 0.0008(19) 0.003(2) -0.001(2)
C22 0.033(3) 0.017(3) 0.024(2) 0.003(2) 0.006(2) 0.001(2)
C23 0.040(3) 0.025(3) 0.031(3) 0.000(2) 0.013(2) -0.003(2)
C24 0.038(3) 0.039(3) 0.039(3) -0.001(3) 0.008(3) -0.003(2)
C25 0.045(3) 0.040(3) 0.047(3) 0.006(3) 0.021(3) 0.001(3)
C26 0.047(3) 0.032(3) 0.030(3) 0.001(2) 0.018(3) 0.003(3)
C27 0.042(3) 0.025(3) 0.024(3) 0.004(2) 0.008(2) 0.001(2)
C20 0.036(3) 0.017(2) 0.018(2) -0.0013(19) 0.004(2) -0.002(2)
C21 0.035(3) 0.012(2) 0.022(3) 0.0045(19) 0.004(2) -0.002(2)
C28 0.031(3) 0.015(2) 0.024(3) -0.002(2) 0.000(2) 0.000(2)
C29 0.036(3) 0.030(3) 0.027(3) 0.001(2) 0.003(2) -0.003(2)
C30 0.031(3) 0.035(3) 0.042(3) 0.004(2) 0.009(2) 0.000(2)
C31 0.034(3) 0.027(3) 0.042(3) 0.000(2) 0.000(3) 0.003(2)
C32 0.040(3) 0.025(3) 0.024(3) 0.002(2) -0.003(2) -0.001(2)
C33 0.037(3) 0.021(3) 0.023(3) -0.002(2) 0.004(2) -0.002(2)
Cl1A 0.045(3) 0.086(3) 0.141(3) -0.019(2) -0.037(2) 0.000(2)
Cl2A 0.123(4) 0.149(6) 0.290(8) -0.042(5) -0.062(5) 0.074(4)
Cl3A 0.080(2) 0.163(4) 0.062(2) 0.001(2) -0.0029(17) -0.056(3)
Cl1B 0.087(8) 0.38(3) 0.50(3) 0.12(2) -0.144(11) -0.035(10)
Cl2B 0.132(6) 0.220(11) 0.078(4) -0.018(5) 0.015(4) -0.112(7)
Cl3B 0.110(5) 0.094(5) 0.173(7) -0.002(4) 0.040(5) -0.016(4)

loop_
_geom_bond_atom_site_label_1
_geom_bond_atom_site_label_2
_geom_bond_distance
_geom_bond_site_symmetry_2
_geom_bond_publ_flag
N1 C18 1.314(5) . ?
N1 C1 1.340(6) . ?
C1 N2 1.383(6) . ?
C1 C2 1.435(6) . ?
N2 C4 1.341(5) . ?
N2 H1N2 0.8800 . ?
C2 C3 1.392(6) . ?
C2 C5 1.461(6) . ?
C5 C6 1.395(6) . ?
C5 C10 1.398(6) . ?
C6 C7 1.386(6) . ?
C6 H6 0.9500 . ?
C7 C8 1.391(6) . ?
C7 H7 0.9500 . ?
C8 O 1.373(5) . ?
C8 C9 1.387(6) . ?
O C11 1.424(5) . ?
C11 H11A 0.9800 . ?
C11 H11B 0.9800 . ?
C11 H11C 0.9800 . ?
C9 C10 1.371(6) . ?
C9 H9 0.9500 . ?
C10 H10 0.9500 . ?
C3 C4 1.404(6) . ?
C3 H3 0.9500 . ?
C4 C12 1.455(6) . ?
C12 C17 1.392(7) . ?
C12 C13 1.393(7) . ?
C13 C14 1.386(7) . ?
C13 H13 0.9500 . ?
C14 C15 1.373(8) . ?
C14 H14 0.9500 . ?
C15 C16 1.384(8) . ?
C15 H15 0.9500 . ?
C16 C17 1.367(7) . ?
C16 H16 0.9500 . ?
C17 H17 0.9500 . ?
C18 N3 1.397(6) . ?
C18 C19 1.460(6) . ?
N3 C21 1.331(5) . ?
N3 H1N3 0.8800 . ?
C19 C20 1.367(6) . ?
C19 C22 1.462(6) . ?
C22 C27 1.392(6) . ?
C22 C23 1.396(6) . ?
C23 C24 1.374(7) . ?
C23 H23 0.9500 . ?
C24 C25 1.381(7) . ?
C24 H24 0.9500 . ?
C25 C26 1.379(7) . ?
C25 H25 0.9500 . ?
C26 C27 1.380(7) . ?
C26 H26 0.9500 . ?
C27 H27 0.9500 . ?
C20 C21 1.435(6) . ?
C20 H20 0.9500 . ?
C21 C28 1.461(6) . ?
C28 C29 1.388(6) . ?
C28 C33 1.389(6) . ?
C29 C30 1.382(7) . ?
C29 H29 0.9500 . ?
C30 C31 1.386(7) . ?
C30 H30 0.9500 . ?
C31 C32 1.381(7) . ?
C31 H31 0.9500 . ?
C32 C33 1.377(6) . ?
C32 H32 0.9500 . ?
C33 H33 0.9500 . ?
Cl1A C34A 1.686(14) . ?
Cl2A C34A 1.828(16) . ?
Cl3A C34A 1.619(16) . ?
C34A H34A 1.0000 . ?
Cl1B C34B 1.44(2) . ?
Cl2B C34B 1.660(15) . ?
Cl3B C34B 1.752(16) . ?
C34B H34B 1.0000 . ?
